data_2105689
loop_
_publ_author_name
'Barpanda, Prabeer'
'Ling, Chris D.'
'Oyama, Gosuke'
'Yamada, Atsuo'

_publ_section_title
;
 Sodium manganese fluorosulfate with a triplite structure
;
_journal_coeditor_code KD5072
_journal_issue 6
_journal_name_full 'Acta Crystallographica Section B'
_journal_page_first 584
_journal_page_last 588
_journal_paper_doi 10.1107/S2052519213024093
_journal_volume 69
_journal_year 2013
_chemical_formula_sum 'F Mn Na O4 S'
_chemical_formula_weight 192.98
_space_group_IT_number 15
_symmetry_cell_setting monoclinic
_symmetry_space_group_name_Hall '-C 2yc'
_symmetry_space_group_name_H-M 'C 1 2/c 1'
_audit_creation_date 2013-08-23T13:25
_audit_creation_method 'from EXP file using GSAS2CIF'
_audit_update_record
;
2013-08-23T13:25  Initial CIF as created by GSAS2CIF

2013-10-22 # Formatted by IUCr publCIF
;
_cell_angle_alpha 90.0
_cell_angle_beta 121.47950(30)
_cell_angle_gamma 90.0
_cell_formula_units_Z 8
_cell_length_a 13.77027(17)
_cell_length_b 6.63687(8)
_cell_length_c 10.35113(14)
_cell_measurement_temperature 298
_cell_volume 806.779(18)
_computing_structure_refinement GSAS
_diffrn_ambient_temperature 298
_diffrn_measurement_device_type synchrotron
_diffrn_radiation_polarisn_ratio 0.95
_diffrn_radiation_probe x-ray
_diffrn_radiation_wavelength 0.58966
_exptl_absorpt_correction_T_max 0.67203
_exptl_absorpt_correction_T_min 0.66736
_exptl_absorpt_process_details
;   GSAS Absorption/surface roughness correction: function number 0
 Debye-Scherrer absorption correction
Term (= MU.r/wave) =     0.40700    
Correction is not refined.
;
_exptl_crystal_F_000 744.0
_pd_block_id 2013-08-23T13:25|NAMNSO4F|Chris_Ling|
_pd_calc_method 'Rietveld Refinement'
_pd_meas_number_of_points 21286
_pd_meas_scan_method step
_pd_phase_name 'from /Users/Chris/Desktop/NaMnSO4F/NaMnSO4F.cif'
_pd_proc_2theta_range_inc 0.004
_pd_proc_2theta_range_max 55.00
_pd_proc_2theta_range_min 5.184
_pd_proc_info_datetime 2013-08-23T13:25:03
_pd_proc_ls_background_function
;   GSAS Background function number 1 with 16 terms.
 Shifted Chebyshev function of 1st kind
      1:    1907.05     2:   -1516.50     3:    870.519     4:   -447.604    
      5:    182.415     6:    2.97958     7:   -125.918     8:    153.939    
      9:   -123.451    10:    66.9678    11:   -8.74399    12:   -38.9879    
     13:    45.7531    14:   -32.4665    15:    20.4485    16:   -11.8987    
;
_pd_proc_ls_peak_cutoff 0.00010
_pd_proc_ls_profile_function
;
 CW Profile function number 2 with  18 terms
 Profile coefficients for Simpson's rule integration of pseudovoigt function
 C.J. Howard (1982). J. Appl. Cryst.,15,615-620.
 P. Thompson, D.E. Cox & J.B. Hastings (1987). J. Appl. Cryst.,20,79-83.
 Peak tails are ignored  where the intensity is below 0.0001 times the peak
   Aniso. broadening axis   0.0   0.0   1.0
;
_pd_proc_ls_prof_R_factor 0.0369
_pd_proc_ls_prof_wR_expected 0.0222
_pd_proc_ls_prof_wR_factor 0.0480
_pd_proc_number_of_points 21286
_pd_spec_mounting 'quartz capillary'
_pd_spec_mount_mode transmission
_refine_ls_goodness_of_fit_all 2.17
_refine_ls_matrix_type full
_refine_ls_number_parameters 61
_refine_ls_number_restraints 0
_refine_ls_R_Fsqd_factor 0.04073
_refine_ls_shift/su_max 0.04
_refine_ls_shift/su_mean 0.00
_reflns_d_resolution_high 0.638
_reflns_d_resolution_low 5.872
_reflns_limit_h_max 23
_reflns_limit_h_min 0
_reflns_limit_k_max 11
_reflns_limit_k_min 0
_reflns_limit_l_max 14
_reflns_limit_l_min -17
_reflns_number_total 1617
_cod_data_source_file kd5072.cif
_cod_data_source_block I
_cod_original_cell_volume 806.779(23)
_cod_original_formula_sum 'F Mn1.00 Na1.00 O4 S'
_cod_database_code 2105689
_publcif_datablock.id {d122afec-f75f-49bb-872a-8012cdfb372a}

_gsas_exptl_extinct_corr_t_min 1.00000
_gsas_exptl_extinct_corr_t_max 1.00000
_publcif_info_exptl_table_max_cols 4
_publcif_info_exptl_table_use_headnotes n

loop_
_symmetry_equiv_pos_site_id
_symmetry_equiv_pos_as_xyz
1 +x,+y,+z
2 -x,+y,-z+1/2
-1 -x,-y,-z
-2 +x,-y,+z+1/2
101 +x+1/2,+y+1/2,+z
102 -x+1/2,+y+1/2,-z+1/2
-101 -x+1/2,-y+1/2,-z
-102 +x+1/2,-y+1/2,+z+1/2

loop_
_atom_site_type_symbol
_atom_site_label
_atom_site_fract_x
_atom_site_fract_y
_atom_site_fract_z
_atom_site_occupancy
_atom_site_thermal_displace_type
_atom_site_U_iso_or_equiv
_atom_site_symmetry_multiplicity
F F 0.51332(19) 0.0824(4) 0.38834(25) 1.0 Uiso 0.0227(7) 8
Na Na1 0.64582(9) 0.09644(17) 0.33843(12) 0.4326(18) Uiso 0.0115(4) 8
Mn Mn1 0.64582(9) 0.09644(17) 0.33843(12) 0.5674(18) Uiso 0.0115(4) 8
Na Na2 0.54839(9) 0.24073(17) 0.98754(13) 0.5674(18) Uiso 0.0103(4) 8
Mn Mn2 0.54839(9) 0.24073(17) 0.98754(13) 0.4326(18) Uiso 0.0103(4) 8
O O1 0.91027(29) 0.0192(4) 0.3509(4) 1.0 Uiso 0.0370(11) 8
O O2 0.71689(21) 0.1289(4) 0.19009(28) 1.0 Uiso 0.0096(9) 8
O O3 0.86554(21) 0.2585(5) 0.15438(30) 1.0 Uiso 0.0155(9) 8
O O4 0.69423(21) 0.4138(5) 0.41040(30) 1.0 Uiso 0.0182(9) 8
S S 0.82345(11) 0.08213(22) 0.19515(14) 1.0 Uiso 0.01582(31) 8

loop_
_atom_type_symbol
_atom_type_number_in_cell
_atom_type_scat_dispersion_real
_atom_type_scat_dispersion_imag
_atom_type_scat_Cromer_Mann_a1
_atom_type_scat_Cromer_Mann_a2
_atom_type_scat_Cromer_Mann_a3
_atom_type_scat_Cromer_Mann_a4
_atom_type_scat_Cromer_Mann_b1
_atom_type_scat_Cromer_Mann_b2
_atom_type_scat_Cromer_Mann_b3
_atom_type_scat_Cromer_Mann_b4
_atom_type_scat_Cromer_Mann_c
_atom_type_scat_source
F 8.0 0.000 0.000 3.53920 10.2825 2.64120 4.29440 1.51700 0.26150 1.02430 26.1476 0.27760 International_Tables_Vol_C
Na 8.0 0.000 0.000 4.76260 3.28500 3.17360 8.84220 1.26740 0.31360 1.11280 129.424 0.67600 International_Tables_Vol_C
Mn 8.0 0.000 0.000 11.2819 5.34090 7.35730 0.34320 3.01930 17.8674 2.24410 83.7543 1.08960 International_Tables_Vol_C
O 32.0 0.000 0.000 3.04850 13.2771 2.28680 5.70110 1.54630 0.32390 0.86700 32.9089 0.25080 International_Tables_Vol_C
S 8.0 0.000 0.000 6.90530 1.46790 5.20340 22.2151 1.43790 0.25360 1.58630 56.1720 0.86690 International_Tables_Vol_C

loop_
_publcif_info_tables.block_id
_publcif_info_tables.reference_item
{d122afec-f75f-49bb-872a-8012cdfb372a} '_publcif_info_datablock.publ_exptl'

loop_
_publcif_info_datablock.id
_publcif_info_datablock.publ_exptl
_publcif_info_datablock.publ_geom
_publcif_info_datablock.structure
{d122afec-f75f-49bb-872a-8012cdfb372a} y y y
